data_4315865
loop_
_publ_author_name
'Ai-Yun Fu'
'Yu-Lin Jiang'
'Yao-Yu Wang'
'Xiao-Nan Gao'
'Guo-Ping Yang'
'Lei Hou'
'Qi-Zhen Shi'

_publ_contact_author_email wyaoyu@nwu.edu.cn
_publ_section_title
;
 DMF/H2O Volume Ratio Controls the Syntheses and Transformations of a
 Series of Cobalt Complexes Constructed Using a Rigid Angular Multitopic
 Ligand
;
_journal_name_full 'Inorganic Chemistry'
_journal_page_first 5495
_journal_page_last 5502
_journal_paper_doi 10.1021/ic902548f
_journal_volume 49
_journal_year 2010
_chemical_formula_sum 'C36 H27 Co N15 O'
_chemical_formula_weight 744.66
_chemical_name_systematic
; 
 ? 
;
_space_group_IT_number 2
_symmetry_cell_setting triclinic
_symmetry_space_group_name_Hall '-P 1'
_symmetry_space_group_name_H-M 'P -1'
_atom_sites_solution_hydrogens geom
_atom_sites_solution_primary direct
_atom_sites_solution_secondary difmap
_audit_creation_method SHELXL-97
_cell_angle_alpha 112.1600(10)
_cell_angle_beta 94.879(2)
_cell_angle_gamma 90.2000(10)
_cell_formula_units_Z 2
_cell_length_a 10.7316(9)
_cell_length_b 12.7514(11)
_cell_length_c 13.1627(12)
_cell_measurement_reflns_used 3239
_cell_measurement_temperature 296(2)
_cell_measurement_theta_max 27.62
_cell_measurement_theta_min 2.523
_cell_volume 1660.9(3)
_computing_cell_refinement 'SAINT (Bruker,1997)'
_computing_data_collection 'SMART (Bruker,1997)'
_computing_data_reduction SAINT
_computing_molecular_graphics 'SHELXTL (Sheldrick, 1997b)'
_computing_publication_material SHELXTL
_computing_structure_refinement 'SHELXL-97 (Sheldrick, 1997a)'
_computing_structure_solution 'SHELXS-97 (Sheldrick, 1990)'
_diffrn_ambient_temperature 296(2)
_diffrn_measured_fraction_theta_full 0.996
_diffrn_measured_fraction_theta_max 0.996
_diffrn_measurement_device_type 'Bruker SMART CCD area detector'
_diffrn_measurement_method '\f and \w scans'
_diffrn_radiation_monochromator graphite
_diffrn_radiation_source 'fine-focus sealed tube'
_diffrn_radiation_type MoK\a
_diffrn_radiation_wavelength 0.71073
_diffrn_reflns_av_R_equivalents 0.0189
_diffrn_reflns_av_sigmaI/netI 0.0388
_diffrn_reflns_limit_h_max 8
_diffrn_reflns_limit_h_min -12
_diffrn_reflns_limit_k_max 15
_diffrn_reflns_limit_k_min -15
_diffrn_reflns_limit_l_max 15
_diffrn_reflns_limit_l_min -15
_diffrn_reflns_number 8551
_diffrn_reflns_theta_full 25.00
_diffrn_reflns_theta_max 25.00
_diffrn_reflns_theta_min 1.68
_diffrn_standards_number 0
_exptl_absorpt_coefficient_mu 0.574
_exptl_absorpt_correction_T_max 0.9609
_exptl_absorpt_correction_T_min 0.7662
_exptl_absorpt_correction_type multi-scan
_exptl_absorpt_process_details sadabs
_exptl_crystal_colour yellow
_exptl_crystal_density_diffrn 1.489
_exptl_crystal_density_method 'not measured'
_exptl_crystal_description sheet
_exptl_crystal_F_000 766
_exptl_crystal_size_max 0.49
_exptl_crystal_size_mid 0.30
_exptl_crystal_size_min 0.07
_refine_diff_density_max 0.553
_refine_diff_density_min -0.600
_refine_diff_density_rms 0.059
_refine_ls_extinction_method none
_refine_ls_goodness_of_fit_ref 1.045
_refine_ls_hydrogen_treatment constr
_refine_ls_matrix_type full
_refine_ls_number_parameters 478
_refine_ls_number_reflns 5820
_refine_ls_number_restraints 0
_refine_ls_restrained_S_all 1.045
_refine_ls_R_factor_all 0.0579
_refine_ls_R_factor_gt 0.0435
_refine_ls_shift/su_max 0.001
_refine_ls_shift/su_mean 0.000
_refine_ls_structure_factor_coef Fsqd
_refine_ls_weighting_details 'calc w=1/[\s^2^(Fo^2^)+(0.0576P)^2^+0.9464P] where P=(Fo^2^+2Fc^2^)/3'
_refine_ls_weighting_scheme calc
_refine_ls_wR_factor_gt 0.1085
_refine_ls_wR_factor_ref 0.1182
_reflns_number_gt 4681
_reflns_number_total 5820
_reflns_threshold_expression I>2\s(I)
_cod_data_source_file ic902548f_si_001_1.cif
_cod_data_source_block compound_4
_cod_database_code 4315865

loop_
_publ_contact_author
;    
      Wang, Yao-Yu
      Key Laboratory of Synthetic and Natural Functional Molecule Chemistry 
      of Ministry of Education, Department of Chemistry and Shaanxi 
      Key Laboratory of Physico-Inorganic Chemistry
      Northwest University
      Xi'an, 710069
      P. R. China
;
;  
      Yu-Lin Jiang
      Department of Chemistry, East Tennessee State University
      Johnson City
      TN 37614
;

loop_
_symmetry_equiv_pos_as_xyz
'x, y, z'
'-x, -y, -z'

loop_
_atom_site_label
_atom_site_type_symbol
_atom_site_fract_x
_atom_site_fract_y
_atom_site_fract_z
_atom_site_U_iso_or_equiv
_atom_site_adp_type
_atom_site_occupancy
_atom_site_symmetry_multiplicity
_atom_site_calc_flag
_atom_site_refinement_flags
_atom_site_disorder_assembly
_atom_site_disorder_group
Co1 Co 0.24184(3) 0.28286(3) 0.79745(3) 0.02930(13) Uani 1 1 d . . .
N1 N 0.17460(19) 0.31960(18) 0.93529(18) 0.0288(5) Uani 1 1 d . . .
N2 N 0.2136(2) 0.31369(19) 1.03349(18) 0.0312(5) Uani 1 1 d . . .
N3 N 0.0080(2) 0.35543(19) 1.03055(18) 0.0334(5) Uani 1 1 d . . .
H3 H -0.0665 0.3708 1.0500 0.040 Uiso 1 1 calc R . .
N4 N 0.0758(2) 0.33088(19) 0.75752(18) 0.0314(5) Uani 1 1 d . . .
N5 N 0.0951(3) 0.3508(3) 1.4160(2) 0.0661(9) Uani 1 1 d . . .
N6 N 0.3994(2) 0.24403(19) 0.84531(19) 0.0323(5) Uani 1 1 d . . .
N7 N 0.4468(2) 0.15224(19) 0.8591(2) 0.0349(5) Uani 1 1 d . . .
N8 N 0.6023(2) 0.2853(2) 0.8887(2) 0.0372(6) Uani 1 1 d . . .
N9 N 0.3279(2) 0.42947(19) 0.83758(18) 0.0302(5) Uani 1 1 d . . .
N10 N 0.8284(3) -0.0251(3) 0.9826(3) 0.0586(8) Uani 1 1 d . . .
N11 N 0.2960(2) 0.2396(2) 0.65500(19) 0.0335(5) Uani 1 1 d . . .
N12 N 0.3801(2) 0.2860(2) 0.6113(2) 0.0373(6) Uani 1 1 d . . .
N13 N 0.3361(2) 0.1022(2) 0.4990(2) 0.0442(6) Uani 1 1 d . . .
N14 N 0.1721(2) 0.12658(19) 0.73566(19) 0.0340(5) Uani 1 1 d . . .
N15 N 0.6773(3) 0.2420(3) 0.3197(3) 0.0633(8) Uani 1 1 d . . .
O1 O 0.2884(7) 0.8716(5) 0.3460(5) 0.256(4) Uani 1 1 d . . .
H1C H 0.3262 0.8442 0.2880 0.307 Uiso 1 1 d R . .
H1D H 0.3141 0.9400 0.3811 0.307 Uiso 1 1 d R . .
C1 C 0.1111(2) 0.3358(2) 1.0877(2) 0.0307(6) Uani 1 1 d . . .
C2 C 0.0539(2) 0.3443(2) 0.9366(2) 0.0297(6) Uani 1 1 d . . .
C3 C -0.0056(2) 0.3501(2) 0.8357(2) 0.0304(6) Uani 1 1 d . . .
C4 C -0.1306(3) 0.3685(3) 0.8160(3) 0.0410(7) Uani 1 1 d . . .
H4 H -0.1854 0.3798 0.8699 0.049 Uiso 1 1 calc R . .
C5 C -0.1720(3) 0.3698(3) 0.7149(3) 0.0465(8) Uani 1 1 d . . .
H5 H -0.2561 0.3801 0.6988 0.056 Uiso 1 1 calc R . .
C6 C -0.0887(3) 0.3557(3) 0.6375(3) 0.0466(8) Uani 1 1 d . . .
H6 H -0.1154 0.3595 0.5699 0.056 Uiso 1 1 calc R . .
C7 C 0.0347(3) 0.3360(3) 0.6607(2) 0.0402(7) Uani 1 1 d . . .
H7 H 0.0906 0.3261 0.6079 0.048 Uiso 1 1 calc R . .
C8 C -0.0060(4) 0.3436(4) 1.3485(3) 0.0645(11) Uani 1 1 d . . .
H8 H -0.0835 0.3440 1.3753 0.077 Uiso 1 1 calc R . .
C9 C -0.0045(3) 0.3357(3) 1.2417(3) 0.0464(8) Uani 1 1 d . . .
H9 H -0.0793 0.3287 1.1980 0.056 Uiso 1 1 calc R . .
C10 C 0.1077(3) 0.3382(2) 1.1996(2) 0.0351(6) Uani 1 1 d . . .
C11 C 0.2151(3) 0.3457(3) 1.2691(3) 0.0526(9) Uani 1 1 d . . .
H11 H 0.2939 0.3464 1.2449 0.063 Uiso 1 1 calc R . .
C12 C 0.2029(4) 0.3519(4) 1.3748(3) 0.0650(11) Uani 1 1 d . . .
H12 H 0.2758 0.3572 1.4203 0.078 Uiso 1 1 calc R . .
C13 C 0.5693(3) 0.1814(2) 0.8867(2) 0.0348(6) Uani 1 1 d . . .
C14 C 0.4915(2) 0.3207(2) 0.8632(2) 0.0321(6) Uani 1 1 d . . .
C15 C 0.4539(2) 0.4276(2) 0.8572(2) 0.0325(6) Uani 1 1 d . . .
C16 C 0.5314(3) 0.5194(2) 0.8708(2) 0.0389(7) Uani 1 1 d . . .
H16 H 0.6175 0.5170 0.8846 0.047 Uiso 1 1 calc R . .
C17 C 0.4788(3) 0.6143(3) 0.8634(3) 0.0451(8) Uani 1 1 d . . .
H17 H 0.5294 0.6768 0.8715 0.054 Uiso 1 1 calc R . .
C18 C 0.3508(3) 0.6171(3) 0.8440(3) 0.0439(7) Uani 1 1 d . . .
H18 H 0.3142 0.6810 0.8386 0.053 Uiso 1 1 calc R . .
C19 C 0.2783(3) 0.5236(2) 0.8328(2) 0.0385(7) Uani 1 1 d . . .
H19 H 0.1918 0.5260 0.8215 0.046 Uiso 1 1 calc R . .
C20 C 0.7083(3) -0.0566(3) 0.9521(4) 0.0629(10) Uani 1 1 d . . .
H20 H 0.6813 -0.1253 0.9536 0.075 Uiso 1 1 calc R . .
C21 C 0.6216(3) 0.0054(3) 0.9187(3) 0.0528(9) Uani 1 1 d . . .
H21 H 0.5392 -0.0218 0.8974 0.063 Uiso 1 1 calc R . .
C22 C 0.6580(3) 0.1091(3) 0.9170(2) 0.0378(7) Uani 1 1 d . . .
C23 C 0.7828(3) 0.1434(3) 0.9500(3) 0.0472(8) Uani 1 1 d . . .
H23 H 0.8123 0.2126 0.9511 0.057 Uiso 1 1 calc R . .
C24 C 0.8622(3) 0.0745(3) 0.9808(3) 0.0539(9) Uani 1 1 d . . .
H24 H 0.9455 0.0991 1.0019 0.065 Uiso 1 1 calc R . .
C25 C 0.4011(3) 0.2003(3) 0.5183(2) 0.0387(7) Uani 1 1 d . . .
C26 C 0.2730(3) 0.1325(2) 0.5883(2) 0.0364(7) Uani 1 1 d . . .
C27 C 0.1912(3) 0.0683(2) 0.6287(2) 0.0374(7) Uani 1 1 d . . .
C28 C 0.1376(3) -0.0380(3) 0.5690(3) 0.0510(8) Uani 1 1 d . . .
H28 H 0.1519 -0.0765 0.4956 0.061 Uiso 1 1 calc R . .
C29 C 0.0622(3) -0.0859(3) 0.6212(3) 0.0585(9) Uani 1 1 d . . .
H29 H 0.0220 -0.1562 0.5822 0.070 Uiso 1 1 calc R . .
C30 C 0.0470(3) -0.0296(3) 0.7303(3) 0.0544(9) Uani 1 1 d . . .
H30 H -0.0011 -0.0626 0.7667 0.065 Uiso 1 1 calc R . .
C31 C 0.1032(3) 0.0762(3) 0.7858(3) 0.0423(7) Uani 1 1 d . . .
H31 H 0.0930 0.1138 0.8602 0.051 Uiso 1 1 calc R . .
C32 C 0.6371(4) 0.3285(3) 0.4028(3) 0.0633(10) Uani 1 1 d . . .
H32 H 0.6720 0.4002 0.4175 0.076 Uiso 1 1 calc R . .
C33 C 0.5484(3) 0.3199(3) 0.4683(3) 0.0546(9) Uani 1 1 d . . .
H33 H 0.5250 0.3837 0.5255 0.066 Uiso 1 1 calc R . .
C34 C 0.4942(3) 0.2142(3) 0.4477(3) 0.0425(7) Uani 1 1 d . . .
C35 C 0.5342(3) 0.1237(3) 0.3619(3) 0.0527(8) Uani 1 1 d . . .
H35 H 0.5005 0.0511 0.3451 0.063 Uiso 1 1 calc R . .
C36 C 0.6246(3) 0.1413(3) 0.3009(3) 0.0585(9) Uani 1 1 d . . .
H36 H 0.6501 0.0790 0.2432 0.070 Uiso 1 1 calc R . .

loop_
_atom_site_aniso_label
_atom_site_aniso_U_11
_atom_site_aniso_U_22
_atom_site_aniso_U_33
_atom_site_aniso_U_23
_atom_site_aniso_U_13
_atom_site_aniso_U_12
Co1 0.0226(2) 0.0352(2) 0.0344(2) 0.01817(17) 0.00224(15) 0.00122(15)
N1 0.0219(11) 0.0345(12) 0.0323(12) 0.0162(10) -0.0010(9) -0.0007(9)
N2 0.0265(12) 0.0379(13) 0.0342(13) 0.0200(11) -0.0014(10) -0.0012(10)
N3 0.0263(12) 0.0419(14) 0.0367(13) 0.0201(11) 0.0040(10) 0.0025(10)
N4 0.0255(12) 0.0377(13) 0.0338(13) 0.0174(11) -0.0003(10) -0.0004(10)
N5 0.056(2) 0.108(3) 0.0527(19) 0.0497(19) 0.0107(15) 0.0103(18)
N6 0.0252(12) 0.0366(13) 0.0400(13) 0.0200(11) 0.0034(10) 0.0025(10)
N7 0.0278(13) 0.0369(13) 0.0443(14) 0.0202(11) 0.0031(10) 0.0039(10)
N8 0.0230(12) 0.0432(14) 0.0502(15) 0.0233(12) 0.0019(10) 0.0012(10)
N9 0.0256(12) 0.0350(13) 0.0336(13) 0.0168(10) 0.0037(9) 0.0035(10)
N10 0.0399(16) 0.0635(19) 0.087(2) 0.0469(18) -0.0021(15) 0.0104(14)
N11 0.0294(13) 0.0381(14) 0.0359(13) 0.0169(11) 0.0045(10) 0.0009(10)
N12 0.0311(13) 0.0458(15) 0.0405(14) 0.0220(12) 0.0065(11) -0.0018(11)
N13 0.0458(16) 0.0459(15) 0.0398(15) 0.0140(12) 0.0085(12) -0.0031(12)
N14 0.0291(13) 0.0375(13) 0.0401(14) 0.0199(11) 0.0028(10) 0.0009(10)
N15 0.0494(18) 0.085(2) 0.070(2) 0.0426(19) 0.0229(16) 0.0084(17)
O1 0.348(10) 0.192(6) 0.189(6) 0.008(5) 0.121(6) -0.082(6)
C1 0.0269(15) 0.0349(15) 0.0342(15) 0.0180(13) 0.0013(12) -0.0019(11)
C2 0.0229(14) 0.0327(14) 0.0354(15) 0.0148(12) 0.0029(11) 0.0017(11)
C3 0.0230(14) 0.0332(15) 0.0361(15) 0.0150(12) -0.0011(11) -0.0001(11)
C4 0.0277(15) 0.0523(19) 0.0475(18) 0.0240(15) 0.0032(13) 0.0031(13)
C5 0.0286(16) 0.061(2) 0.054(2) 0.0279(17) -0.0055(14) 0.0053(14)
C6 0.0430(19) 0.061(2) 0.0402(18) 0.0262(16) -0.0086(14) 0.0058(15)
C7 0.0413(17) 0.0480(18) 0.0355(16) 0.0209(14) 0.0020(13) 0.0028(14)
C8 0.049(2) 0.102(3) 0.064(2) 0.052(2) 0.0224(18) 0.015(2)
C9 0.0334(17) 0.067(2) 0.0499(19) 0.0343(17) 0.0038(14) 0.0055(15)
C10 0.0343(16) 0.0379(16) 0.0390(16) 0.0213(13) 0.0024(12) 0.0002(12)
C11 0.0340(18) 0.086(3) 0.049(2) 0.0386(19) 0.0035(14) 0.0052(17)
C12 0.051(2) 0.102(3) 0.052(2) 0.043(2) -0.0040(17) 0.006(2)
C13 0.0269(15) 0.0411(17) 0.0395(16) 0.0185(13) 0.0038(12) 0.0042(12)
C14 0.0247(14) 0.0390(16) 0.0368(16) 0.0190(13) 0.0044(11) 0.0015(12)
C15 0.0276(15) 0.0400(16) 0.0322(15) 0.0160(13) 0.0046(11) 0.0009(12)
C16 0.0300(16) 0.0417(17) 0.0471(18) 0.0189(14) 0.0052(13) -0.0022(13)
C17 0.0423(18) 0.0396(17) 0.056(2) 0.0210(15) 0.0088(15) -0.0055(14)
C18 0.0431(18) 0.0351(16) 0.058(2) 0.0221(15) 0.0063(15) 0.0020(13)
C19 0.0317(16) 0.0406(17) 0.0478(18) 0.0218(14) 0.0037(13) 0.0052(13)
C20 0.045(2) 0.057(2) 0.102(3) 0.052(2) -0.006(2) 0.0019(17)
C21 0.0305(17) 0.057(2) 0.081(3) 0.040(2) -0.0043(16) -0.0009(15)
C22 0.0294(16) 0.0457(18) 0.0423(17) 0.0209(14) 0.0054(12) 0.0077(13)
C23 0.0315(17) 0.0516(19) 0.068(2) 0.0347(18) 0.0017(15) 0.0013(14)
C24 0.0287(17) 0.066(2) 0.077(3) 0.040(2) -0.0019(16) 0.0052(15)
C25 0.0360(17) 0.0462(18) 0.0351(16) 0.0167(14) 0.0047(13) 0.0021(13)
C26 0.0337(16) 0.0396(17) 0.0374(16) 0.0163(14) 0.0041(13) -0.0011(13)
C27 0.0342(16) 0.0393(16) 0.0394(17) 0.0157(14) 0.0035(13) 0.0026(13)
C28 0.061(2) 0.0431(19) 0.0439(19) 0.0109(15) 0.0051(16) -0.0077(16)
C29 0.065(2) 0.0431(19) 0.061(2) 0.0133(18) 0.0047(18) -0.0181(17)
C30 0.057(2) 0.0451(19) 0.064(2) 0.0231(18) 0.0147(18) -0.0092(16)
C31 0.0415(18) 0.0431(18) 0.0476(18) 0.0221(15) 0.0104(14) -0.0025(14)
C32 0.057(2) 0.070(3) 0.076(3) 0.040(2) 0.018(2) -0.0069(19)
C33 0.052(2) 0.059(2) 0.056(2) 0.0230(18) 0.0148(17) 0.0019(17)
C34 0.0348(17) 0.056(2) 0.0432(18) 0.0253(16) 0.0069(13) 0.0018(14)
C35 0.049(2) 0.060(2) 0.049(2) 0.0194(17) 0.0119(16) -0.0010(16)
C36 0.050(2) 0.074(3) 0.057(2) 0.028(2) 0.0185(17) 0.0070(19)

loop_
_atom_type_symbol
_atom_type_description
_atom_type_scat_dispersion_real
_atom_type_scat_dispersion_imag
_atom_type_scat_source
C C 0.0033 0.0016 'International Tables Vol C Tables 4.2.6.8 and 6.1.1.4'
H H 0.0000 0.0000 'International Tables Vol C Tables 4.2.6.8 and 6.1.1.4'
N N 0.0061 0.0033 'International Tables Vol C Tables 4.2.6.8 and 6.1.1.4'
Co Co 0.3494 0.9721 'International Tables Vol C Tables 4.2.6.8 and 6.1.1.4'
O O 0.0106 0.0060 'International Tables Vol C Tables 4.2.6.8 and 6.1.1.4'

loop_
_geom_angle_atom_site_label_1
_geom_angle_atom_site_label_2
_geom_angle_atom_site_label_3
_geom_angle
_geom_angle_site_symmetry_1
_geom_angle_site_symmetry_3
_geom_angle_publ_flag
N6 Co1 N11 88.41(10) . . ?
N6 Co1 N1 94.93(9) . . ?
N11 Co1 N1 175.23(9) . . ?
N6 Co1 N9 82.35(9) . . ?
N11 Co1 N9 88.97(10) . . ?
N1 Co1 N9 94.84(9) . . ?
N6 Co1 N14 94.68(10) . . ?
N11 Co1 N14 81.71(10) . . ?
N1 Co1 N14 94.61(9) . . ?
N9 Co1 N14 170.31(9) . . ?
N6 Co1 N4 176.15(10) . . ?
N11 Co1 N4 95.02(9) . . ?
N1 Co1 N4 81.75(9) . . ?
N9 Co1 N4 95.95(9) . . ?
N14 Co1 N4 87.56(9) . . ?
C2 N1 N2 107.9(2) . . ?
C2 N1 Co1 115.67(18) . . ?
N2 N1 Co1 135.76(17) . . ?
C1 N2 N1 103.4(2) . . ?
C2 N3 C1 100.8(2) . . ?
C2 N3 H3 129.6 . . ?
C1 N3 H3 129.6 . . ?
C7 N4 C3 118.7(2) . . ?
C7 N4 Co1 127.0(2) . . ?
C3 N4 Co1 114.07(17) . . ?
C12 N5 C8 115.5(3) . . ?
C14 N6 N7 109.1(2) . . ?
C14 N6 Co1 114.89(18) . . ?
N7 N6 Co1 135.79(18) . . ?
C13 N7 N6 102.8(2) . . ?
C14 N8 C13 101.0(2) . . ?
C19 N9 C15 118.6(2) . . ?
C19 N9 Co1 126.69(19) . . ?
C15 N9 Co1 114.00(18) . . ?
C24 N10 C20 115.5(3) . . ?
C26 N11 N12 108.4(2) . . ?
C26 N11 Co1 116.44(19) . . ?
N12 N11 Co1 133.06(19) . . ?
C25 N12 N11 102.9(2) . . ?
C26 N13 C25 100.7(2) . . ?
C31 N14 C27 118.3(3) . . ?
C31 N14 Co1 126.9(2) . . ?
C27 N14 Co1 114.64(18) . . ?
C36 N15 C32 115.7(3) . . ?
H1C O1 H1D 108.8 . . ?
N2 C1 N3 114.8(2) . . ?
N2 C1 C10 123.3(2) . . ?
N3 C1 C10 121.8(2) . . ?
N3 C2 N1 113.1(2) . . ?
N3 C2 C3 131.1(2) . . ?
N1 C2 C3 115.7(2) . . ?
N4 C3 C4 122.0(3) . . ?
N4 C3 C2 112.0(2) . . ?
C4 C3 C2 126.0(3) . . ?
C5 C4 C3 118.4(3) . . ?
C5 C4 H4 120.8 . . ?
C3 C4 H4 120.8 . . ?
C4 C5 C6 119.7(3) . . ?
C4 C5 H5 120.1 . . ?
C6 C5 H5 120.1 . . ?
C5 C6 C7 119.5(3) . . ?
C5 C6 H6 120.2 . . ?
C7 C6 H6 120.2 . . ?
N4 C7 C6 121.6(3) . . ?
N4 C7 H7 119.2 . . ?
C6 C7 H7 119.2 . . ?
N5 C8 C9 124.6(3) . . ?
N5 C8 H8 117.7 . . ?
C9 C8 H8 117.7 . . ?
C8 C9 C10 119.8(3) . . ?
C8 C9 H9 120.1 . . ?
C10 C9 H9 120.1 . . ?
C9 C10 C11 116.5(3) . . ?
C9 C10 C1 120.6(3) . . ?
C11 C10 C1 122.9(3) . . ?
C12 C11 C10 118.9(3) . . ?
C12 C11 H11 120.5 . . ?
C10 C11 H11 120.5 . . ?
N5 C12 C11 124.7(3) . . ?
N5 C12 H12 117.6 . . ?
C11 C12 H12 117.6 . . ?
N7 C13 N8 114.7(2) . . ?
N7 C13 C22 122.3(3) . . ?
N8 C13 C22 122.9(3) . . ?
N6 C14 N8 112.4(2) . . ?
N6 C14 C15 115.6(2) . . ?
N8 C14 C15 131.9(2) . . ?
N9 C15 C16 121.8(3) . . ?
N9 C15 C14 111.5(2) . . ?
C16 C15 C14 126.8(3) . . ?
C17 C16 C15 118.6(3) . . ?
C17 C16 H16 120.7 . . ?
C15 C16 H16 120.7 . . ?
C16 C17 C18 120.0(3) . . ?
C16 C17 H17 120.0 . . ?
C18 C17 H17 120.0 . . ?
C19 C18 C17 118.7(3) . . ?
C19 C18 H18 120.6 . . ?
C17 C18 H18 120.6 . . ?
N9 C19 C18 122.2(3) . . ?
N9 C19 H19 118.9 . . ?
C18 C19 H19 118.9 . . ?
N10 C20 C21 124.5(3) . . ?
N10 C20 H20 117.7 . . ?
C21 C20 H20 117.7 . . ?
C20 C21 C22 119.4(3) . . ?
C20 C21 H21 120.3 . . ?
C22 C21 H21 120.3 . . ?
C21 C22 C23 116.6(3) . . ?
C21 C22 C13 122.2(3) . . ?
C23 C22 C13 121.2(3) . . ?
C24 C23 C22 119.4(3) . . ?
C24 C23 H23 120.3 . . ?
C22 C23 H23 120.3 . . ?
N10 C24 C23 124.6(3) . . ?
N10 C24 H24 117.7 . . ?
C23 C24 H24 117.7 . . ?
N12 C25 N13 115.1(3) . . ?
N12 C25 C34 120.3(3) . . ?
N13 C25 C34 124.5(3) . . ?
N11 C26 N13 112.8(3) . . ?
N11 C26 C27 114.9(3) . . ?
N13 C26 C27 132.2(3) . . ?
N14 C27 C28 122.3(3) . . ?
N14 C27 C26 111.4(3) . . ?
C28 C27 C26 126.2(3) . . ?
C27 C28 C29 118.2(3) . . ?
C27 C28 H28 120.9 . . ?
C29 C28 H28 120.9 . . ?
C30 C29 C28 119.7(3) . . ?
C30 C29 H29 120.1 . . ?
C28 C29 H29 120.1 . . ?
C29 C30 C31 119.5(3) . . ?
C29 C30 H30 120.3 . . ?
C31 C30 H30 120.3 . . ?
N14 C31 C30 121.9(3) . . ?
N14 C31 H31 119.1 . . ?
C30 C31 H31 119.1 . . ?
N15 C32 C33 124.9(4) . . ?
N15 C32 H32 117.6 . . ?
C33 C32 H32 117.6 . . ?
C32 C33 C34 118.7(3) . . ?
C32 C33 H33 120.6 . . ?
C34 C33 H33 120.6 . . ?
C35 C34 C33 117.2(3) . . ?
C35 C34 C25 122.1(3) . . ?
C33 C34 C25 120.6(3) . . ?
C34 C35 C36 119.5(3) . . ?
C34 C35 H35 120.2 . . ?
C36 C35 H35 120.2 . . ?
N15 C36 C35 123.9(4) . . ?
N15 C36 H36 118.1 . . ?
C35 C36 H36 118.1 . . ?

loop_
_geom_bond_atom_site_label_1
_geom_bond_atom_site_label_2
_geom_bond_distance
_geom_bond_site_symmetry_2
_geom_bond_publ_flag
Co1 N6 1.887(2) . ?
Co1 N11 1.888(2) . ?
Co1 N1 1.902(2) . ?
Co1 N9 1.946(2) . ?
Co1 N14 1.964(2) . ?
Co1 N4 1.979(2) . ?
N1 C2 1.334(3) . ?
N1 N2 1.354(3) . ?
N2 C1 1.335(3) . ?
N3 C2 1.328(3) . ?
N3 C1 1.362(3) . ?
N3 H3 0.8600 . ?
N4 C7 1.338(3) . ?
N4 C3 1.360(3) . ?
N5 C12 1.321(4) . ?
N5 C8 1.322(5) . ?
N6 C14 1.330(3) . ?
N6 N7 1.346(3) . ?
N7 C13 1.346(3) . ?
N8 C14 1.334(3) . ?
N8 C13 1.360(4) . ?
N9 C19 1.336(3) . ?
N9 C15 1.357(3) . ?
N10 C24 1.329(4) . ?
N10 C20 1.330(4) . ?
N11 C26 1.324(4) . ?
N11 N12 1.356(3) . ?
N12 C25 1.336(4) . ?
N13 C26 1.336(4) . ?
N13 C25 1.356(4) . ?
N14 C31 1.340(4) . ?
N14 C27 1.356(4) . ?
N15 C36 1.326(5) . ?
N15 C32 1.332(5) . ?
O1 H1C 0.8500 . ?
O1 H1D 0.8499 . ?
C1 C10 1.465(4) . ?
C2 C3 1.451(4) . ?
C3 C4 1.382(4) . ?
C4 C5 1.373(4) . ?
C4 H4 0.9300 . ?
C5 C6 1.373(4) . ?
C5 H5 0.9300 . ?
C6 C7 1.379(4) . ?
C6 H6 0.9300 . ?
C7 H7 0.9300 . ?
C8 C9 1.372(5) . ?
C8 H8 0.9300 . ?
C9 C10 1.373(4) . ?
C9 H9 0.9300 . ?
C10 C11 1.389(4) . ?
C11 C12 1.380(5) . ?
C11 H11 0.9300 . ?
C12 H12 0.9300 . ?
C13 C22 1.462(4) . ?
C14 C15 1.451(4) . ?
C15 C16 1.380(4) . ?
C16 C17 1.369(4) . ?
C16 H16 0.9300 . ?
C17 C18 1.379(4) . ?
C17 H17 0.9300 . ?
C18 C19 1.374(4) . ?
C18 H18 0.9300 . ?
C19 H19 0.9300 . ?
C20 C21 1.372(4) . ?
C20 H20 0.9300 . ?
C21 C22 1.386(4) . ?
C21 H21 0.9300 . ?
C22 C23 1.389(4) . ?
C23 C24 1.371(4) . ?
C23 H23 0.9300 . ?
C24 H24 0.9300 . ?
C25 C34 1.474(4) . ?
C26 C27 1.457(4) . ?
C27 C28 1.379(4) . ?
C28 C29 1.381(5) . ?
C28 H28 0.9300 . ?
C29 C30 1.366(5) . ?
C29 H29 0.9300 . ?
C30 C31 1.376(4) . ?
C30 H30 0.9300 . ?
C31 H31 0.9300 . ?
C32 C33 1.368(5) . ?
C32 H32 0.9300 . ?
C33 C34 1.386(5) . ?
C33 H33 0.9300 . ?
C34 C35 1.376(4) . ?
C35 C36 1.380(4) . ?
C35 H35 0.9300 . ?
C36 H36 0.9300 . ?
